data_7711580
loop_
_publ_author_name
'Tzeng, Biing-Chiau'
'Wu, Chung-Lun'
'Hung, Jun-Wei'
'Chien, Su-Ying'
'Lee, Gene-Hsiang'

_publ_section_title
;
 Supramolecular assembly and structural transformation of d10-metal
 complexes containing (aza-15-crown-5)dithiocarbamate
;
_journal_name_full 'Dalton Transactions'
_journal_paper_doi 10.1039/D2DT02768B
_journal_year 2022
_chemical_formula_sum 'C52 H92 Cu4 N8 O16 S8'
_chemical_formula_weight 1595.97
_space_group_crystal_system tetragonal
_space_group_IT_number 82
_space_group_name_Hall 'I -4'
_space_group_name_H-M_alt 'I -4'
_atom_sites_solution_hydrogens geom
_audit_creation_method SHELXL-2018/3
_audit_update_record
;
2022-08-06 deposited with the CCDC.	2022-10-13 downloaded from the CCDC.
;
_cell_angle_alpha 90
_cell_angle_beta 90
_cell_angle_gamma 90
_cell_formula_units_Z 2
_cell_length_a 19.5073(4)
_cell_length_b 19.5073(4)
_cell_length_c 8.9948(2)
_cell_measurement_reflns_used 9833
_cell_measurement_temperature 150(2)
_cell_measurement_theta_max 30.02
_cell_measurement_theta_min 2.49
_cell_volume 3422.83(13)
_computing_cell_refinement 'Bruker SAINT V8.40B (Bruker Nano, Inc., 2019)'
_computing_data_collection 'Bruker APEX3'
_computing_data_reduction 'Bruker SAINT V8.40B (Bruker Nano, Inc., 2019)'
_computing_molecular_graphics 'Bruker SHELXTL'
_computing_publication_material 'Bruker SHELXTL'
_computing_structure_refinement 'SHELXL-2018/3 (Sheldrick, 2018)'
_computing_structure_solution 'SHELXT (Sheldrick 2015)'
_diffrn_ambient_temperature 150(2)
_diffrn_measured_fraction_theta_full 0.998
_diffrn_measured_fraction_theta_max 0.999
_diffrn_measurement_device_type 'Bruker D8 VENTURE'
_diffrn_measurement_method '\f and \w scans'
_diffrn_radiation_type MoK\a
_diffrn_radiation_wavelength 0.71073
_diffrn_reflns_av_R_equivalents 0.0447
_diffrn_reflns_av_unetI/netI 0.0237
_diffrn_reflns_Laue_measured_fraction_full 0.998
_diffrn_reflns_Laue_measured_fraction_max 0.999
_diffrn_reflns_limit_h_max 27
_diffrn_reflns_limit_h_min -27
_diffrn_reflns_limit_k_max 27
_diffrn_reflns_limit_k_min -27
_diffrn_reflns_limit_l_max 12
_diffrn_reflns_limit_l_min -12
_diffrn_reflns_number 38501
_diffrn_reflns_point_group_measured_fraction_full 0.999
_diffrn_reflns_point_group_measured_fraction_max 0.999
_diffrn_reflns_theta_full 25.242
_diffrn_reflns_theta_max 30.000
_diffrn_reflns_theta_min 2.493
_exptl_absorpt_coefficient_mu 1.537
_exptl_absorpt_correction_T_max 0.7677
_exptl_absorpt_correction_T_min 0.6849
_exptl_absorpt_correction_type multi-scan
_exptl_absorpt_process_details 'Bruker SADABS'
_exptl_crystal_colour colourless
_exptl_crystal_density_diffrn 1.549
_exptl_crystal_description columnar
_exptl_crystal_F_000 1664
_exptl_crystal_size_max 0.274
_exptl_crystal_size_mid 0.128
_exptl_crystal_size_min 0.116
_refine_diff_density_max 0.226
_refine_diff_density_min -0.191
_refine_diff_density_rms 0.038
_refine_ls_abs_structure_details
; 
 Flack x determined using 2194 quotients [(I+)-(I-)]/[(I+)+(I-)] 
 (Parsons, Flack and Wagner, Acta Cryst. B69 (2013) 249-259). 
;
_refine_ls_abs_structure_Flack -0.007(3)
_refine_ls_extinction_method none
_refine_ls_goodness_of_fit_ref 1.046
_refine_ls_hydrogen_treatment constr
_refine_ls_matrix_type full
_refine_ls_number_parameters 200
_refine_ls_number_reflns 5003
_refine_ls_number_restraints 0
_refine_ls_restrained_S_all 1.046
_refine_ls_R_factor_all 0.0190
_refine_ls_R_factor_gt 0.0178
_refine_ls_shift/su_max 0.009
_refine_ls_shift/su_mean 0.000
_refine_ls_structure_factor_coef Fsqd
_refine_ls_weighting_details 'w=1/[\s^2^(Fo^2^)+(0.0209P)^2^+0.3255P] where P=(Fo^2^+2Fc^2^)/3'
_refine_ls_weighting_scheme calc
_refine_ls_wR_factor_gt 0.0414
_refine_ls_wR_factor_ref 0.0417
_reflns_Friedel_coverage 0.887
_reflns_Friedel_fraction_full 1.000
_reflns_Friedel_fraction_max 1.000
_reflns_number_gt 4840
_reflns_number_total 5003
_reflns_threshold_expression 'I > 2\s(I)'
_cod_data_source_file d2dt02768b2.cif
_cod_data_source_block ic21234
_cod_original_cell_volume 3422.83(16)
_cod_database_code 7711580
_shelx_shelxl_version_number 2018/3
_shelx_space_group_comment
; 
The symmetry employed for this shelxl refinement is uniquely defined 
by the following loop, which should always be used as a source of 
symmetry information in preference to the above space-group names. 
They are only intended as comments. 
;
_shelx_estimated_absorpt_t_min 0.678
_shelx_estimated_absorpt_t_max 0.842

loop_
_space_group_symop_operation_xyz
'x, y, z'
'-x, -y, z'
'y, -x, -z'
'-y, x, -z'
'x+1/2, y+1/2, z+1/2'
'-x+1/2, -y+1/2, z+1/2'
'y+1/2, -x+1/2, -z+1/2'
'-y+1/2, x+1/2, -z+1/2'

loop_
_atom_site_label
_atom_site_type_symbol
_atom_site_fract_x
_atom_site_fract_y
_atom_site_fract_z
_atom_site_U_iso_or_equiv
_atom_site_adp_type
_atom_site_occupancy
_atom_site_site_symmetry_order
_atom_site_calc_flag
_atom_site_refinement_flags_posn
_atom_site_refinement_flags_adp
_atom_site_refinement_flags_occupancy
_atom_site_disorder_assembly
_atom_site_disorder_group
Cu1 Cu 0.55517(2) 0.95280(2) 0.65659(2) 0.01524(5) Uani 1 1 d . . . . .
S1 S 0.51035(2) 0.89485(3) 0.46312(5) 0.01971(9) Uani 1 1 d . . . . .
S2 S 0.38648(2) 0.94740(2) 0.63444(4) 0.01532(8) Uani 1 1 d . . . . .
O1 O 0.26588(7) 0.78135(7) 0.41425(15) 0.0206(3) Uani 1 1 d . . . . .
O2 O 0.30390(8) 0.64303(7) 0.47475(16) 0.0261(3) Uani 1 1 d . . . . .
O3 O 0.43808(7) 0.62286(7) 0.36473(15) 0.0228(3) Uani 1 1 d . . . . .
O4 O 0.44642(7) 0.73977(7) 0.14098(14) 0.0197(3) Uani 1 1 d . . . . .
N1 N 0.38204(7) 0.88014(7) 0.37723(15) 0.0140(3) Uani 1 1 d . . . . .
C1 C 0.42431(9) 0.90507(9) 0.48108(19) 0.0143(3) Uani 1 1 d . . . . .
C2 C 0.30764(9) 0.89543(9) 0.37744(19) 0.0171(3) Uani 1 1 d . . . . .
H2A H 0.290564 0.892738 0.273959 0.020 Uiso 1 1 calc R U . . .
H2B H 0.301011 0.943158 0.411989 0.020 Uiso 1 1 calc R U . . .
C3 C 0.26475(10) 0.84867(10) 0.4730(2) 0.0187(4) Uani 1 1 d . . . . .
H3A H 0.282982 0.848349 0.575756 0.022 Uiso 1 1 calc R U . . .
H3B H 0.216967 0.865694 0.476373 0.022 Uiso 1 1 calc R U . . .
C4 C 0.22600(10) 0.73506(10) 0.5015(2) 0.0211(4) Uani 1 1 d . . . . .
H4A H 0.176887 0.747625 0.496133 0.025 Uiso 1 1 calc R U . . .
H4B H 0.240661 0.736977 0.606743 0.025 Uiso 1 1 calc R U . . .
C5 C 0.23667(10) 0.66419(10) 0.4404(2) 0.0218(4) Uani 1 1 d . . . . .
H5A H 0.203113 0.632137 0.485014 0.026 Uiso 1 1 calc R U . . .
H5B H 0.229910 0.664303 0.331349 0.026 Uiso 1 1 calc R U . . .
C6 C 0.32202(11) 0.58021(10) 0.4057(2) 0.0256(4) Uani 1 1 d . . . . .
H6A H 0.311020 0.581973 0.298308 0.031 Uiso 1 1 calc R U . . .
H6B H 0.296000 0.541963 0.450921 0.031 Uiso 1 1 calc R U . . .
C7 C 0.39785(11) 0.56923(10) 0.4272(2) 0.0255(4) Uani 1 1 d . . . . .
H7A H 0.407745 0.565965 0.534962 0.031 Uiso 1 1 calc R U . . .
H7B H 0.411160 0.525192 0.380797 0.031 Uiso 1 1 calc R U . . .
C8 C 0.44664(11) 0.61737(10) 0.2079(2) 0.0258(4) Uani 1 1 d . . . . .
H8A H 0.401293 0.615785 0.158597 0.031 Uiso 1 1 calc R U . . .
H8B H 0.471663 0.574687 0.183423 0.031 Uiso 1 1 calc R U . . .
C9 C 0.48640(9) 0.67853(9) 0.1540(2) 0.0211(3) Uani 1 1 d . . . . .
H9A H 0.524757 0.687174 0.223582 0.025 Uiso 1 1 calc R U . . .
H9B H 0.506429 0.667623 0.055675 0.025 Uiso 1 1 calc R U . . .
C10 C 0.42550(10) 0.76803(9) 0.2798(2) 0.0182(3) Uani 1 1 d . . . . .
H10A H 0.462646 0.764111 0.354353 0.022 Uiso 1 1 calc R U . . .
H10B H 0.384336 0.744121 0.317997 0.022 Uiso 1 1 calc R U . . .
C11 C 0.40959(10) 0.84304(9) 0.24707(18) 0.0155(3) Uani 1 1 d . . . . .
H11A H 0.452018 0.866096 0.213225 0.019 Uiso 1 1 calc R U . . .
H11B H 0.375830 0.845459 0.165057 0.019 Uiso 1 1 calc R U . . .
N2 N 0.63066(12) 0.58263(13) 0.1747(3) 0.0464(5) Uani 1 1 d . . . . .
C12 C 0.68186(13) 0.58835(12) 0.2321(3) 0.0326(5) Uani 1 1 d . . . . .
C13 C 0.74690(14) 0.59554(14) 0.3076(3) 0.0448(7) Uani 1 1 d . . . . .
H13A H 0.739048 0.610992 0.409833 0.067 Uiso 1 1 calc R U . . .
H13B H 0.775187 0.629278 0.255109 0.067 Uiso 1 1 calc R U . . .
H13C H 0.770542 0.551219 0.308912 0.067 Uiso 1 1 calc R U . . .

loop_
_atom_site_aniso_label
_atom_site_aniso_U_11
_atom_site_aniso_U_22
_atom_site_aniso_U_33
_atom_site_aniso_U_23
_atom_site_aniso_U_13
_atom_site_aniso_U_12
Cu1 0.01404(10) 0.01555(10) 0.01614(9) -0.00120(8) -0.00077(8) -0.00006(8)
S1 0.0117(2) 0.0274(2) 0.0200(2) -0.00850(18) 0.00047(16) 0.00009(18)
S2 0.01223(18) 0.0170(2) 0.01678(19) -0.00304(15) 0.00097(15) -0.00023(16)
O1 0.0221(7) 0.0181(7) 0.0215(6) -0.0004(5) 0.0060(5) -0.0048(5)
O2 0.0262(8) 0.0206(7) 0.0313(7) -0.0044(6) -0.0072(6) -0.0002(6)
O3 0.0258(7) 0.0163(6) 0.0263(7) 0.0034(5) -0.0033(6) -0.0040(5)
O4 0.0241(7) 0.0168(6) 0.0181(6) -0.0031(5) 0.0002(5) 0.0032(5)
N1 0.0130(7) 0.0143(7) 0.0146(6) -0.0006(5) -0.0007(5) -0.0004(5)
C1 0.0135(8) 0.0137(8) 0.0159(7) 0.0013(6) -0.0002(6) 0.0001(6)
C2 0.0118(8) 0.0192(8) 0.0202(8) 0.0005(7) -0.0028(6) 0.0019(7)
C3 0.0153(8) 0.0199(9) 0.0208(8) -0.0021(7) 0.0012(7) -0.0009(7)
C4 0.0200(9) 0.0231(10) 0.0202(8) 0.0017(7) 0.0040(7) -0.0057(8)
C5 0.0194(9) 0.0243(10) 0.0217(9) 0.0002(7) 0.0017(7) -0.0070(8)
C6 0.0283(11) 0.0181(9) 0.0305(10) -0.0010(8) -0.0013(8) -0.0054(8)
C7 0.0295(11) 0.0172(9) 0.0298(10) 0.0047(8) -0.0017(8) -0.0028(8)
C8 0.0292(11) 0.0176(9) 0.0305(10) -0.0026(8) 0.0038(8) -0.0021(8)
C9 0.0202(8) 0.0156(8) 0.0276(9) -0.0032(8) 0.0034(8) 0.0030(7)
C10 0.0209(9) 0.0156(9) 0.0181(8) -0.0010(7) 0.0010(7) 0.0009(7)
C11 0.0192(9) 0.0149(8) 0.0124(7) -0.0008(6) -0.0006(6) 0.0002(7)
N2 0.0393(12) 0.0610(15) 0.0389(11) -0.0026(11) 0.0031(10) 0.0051(11)
C12 0.0390(14) 0.0315(12) 0.0272(11) 0.0019(9) 0.0063(9) 0.0024(10)
C13 0.0491(16) 0.0383(14) 0.0471(15) 0.0098(11) -0.0099(12) -0.0077(12)

loop_
_atom_type_symbol
_atom_type_description
_atom_type_scat_dispersion_real
_atom_type_scat_dispersion_imag
_atom_type_scat_source
C C 0.0033 0.0016 'International Tables Vol C Tables 4.2.6.8 and 6.1.1.4'
H H 0.0000 0.0000 'International Tables Vol C Tables 4.2.6.8 and 6.1.1.4'
Cu Cu 0.3201 1.2651 'International Tables Vol C Tables 4.2.6.8 and 6.1.1.4'
N N 0.0061 0.0033 'International Tables Vol C Tables 4.2.6.8 and 6.1.1.4'
O O 0.0106 0.0060 'International Tables Vol C Tables 4.2.6.8 and 6.1.1.4'
S S 0.1246 0.1234 'International Tables Vol C Tables 4.2.6.8 and 6.1.1.4'

loop_
_geom_angle_atom_site_label_1
_geom_angle_atom_site_label_2
_geom_angle_atom_site_label_3
_geom_angle
_geom_angle_site_symmetry_1
_geom_angle_site_symmetry_3
_geom_angle_publ_flag
S1 Cu1 S2 123.979(19) . 2_675 ?
S1 Cu1 S2 110.081(19) . 8_656 ?
S2 Cu1 S2 124.819(13) 2_675 8_656 ?
S1 Cu1 Cu1 99.801(15) . 7_466 ?
S2 Cu1 Cu1 119.456(14) 2_675 7_466 ?
S2 Cu1 Cu1 54.561(14) 8_656 7_466 ?
S1 Cu1 Cu1 148.982(16) . 8_656 ?
S2 Cu1 Cu1 55.226(13) 2_675 8_656 ?
S2 Cu1 Cu1 84.397(14) 8_656 8_656 ?
Cu1 Cu1 Cu1 65.604(9) 7_466 8_656 ?
S1 Cu1 Cu1 91.791(14) . 2_675 ?
S2 Cu1 Cu1 79.808(14) 2_675 2_675 ?
S2 Cu1 Cu1 110.596(13) 8_656 2_675 ?
Cu1 Cu1 Cu1 57.200(4) 7_466 2_675 ?
Cu1 Cu1 Cu1 57.200(4) 8_656 2_675 ?
C1 S1 Cu1 104.56(6) . . ?
C1 S2 Cu1 105.09(6) . 2_675 ?
C1 S2 Cu1 113.29(6) . 7_466 ?
Cu1 S2 Cu1 70.215(15) 2_675 7_466 ?
C3 O1 C4 111.91(14) . . ?
C5 O2 C6 112.90(15) . . ?
C7 O3 C8 113.61(15) . . ?
C10 O4 C9 114.03(14) . . ?
C1 N1 C11 120.49(15) . . ?
C1 N1 C2 121.98(14) . . ?
C11 N1 C2 117.12(14) . . ?
N1 C1 S1 120.01(13) . . ?
N1 C1 S2 117.21(13) . . ?
S1 C1 S2 122.78(10) . . ?
N1 C2 C3 115.00(15) . . ?
O1 C3 C2 109.86(15) . . ?
O1 C4 C5 107.82(15) . . ?
O2 C5 C4 108.58(15) . . ?
O2 C6 C7 108.12(16) . . ?
O3 C7 C6 112.69(16) . . ?
O3 C8 C9 108.68(16) . . ?
O4 C9 C8 114.05(16) . . ?
O4 C10 C11 105.08(14) . . ?
N1 C11 C10 113.01(14) . . ?
N2 C12 C13 179.2(3) . . ?

loop_
_geom_bond_atom_site_label_1
_geom_bond_atom_site_label_2
_geom_bond_distance
_geom_bond_site_symmetry_2
_geom_bond_publ_flag
Cu1 S1 2.2518(5) . ?
Cu1 S2 2.2639(5) 2_675 ?
Cu1 S2 2.2825(5) 8_656 ?
Cu1 Cu1 2.6147(3) 7_466 ?
Cu1 Cu1 2.6147(3) 8_656 ?
Cu1 Cu1 2.8329(4) 2_675 ?
S1 C1 1.6979(18) . ?
S2 C1 1.7689(18) . ?
O1 C3 1.416(2) . ?
O1 C4 1.427(2) . ?
O2 C5 1.409(2) . ?
O2 C6 1.418(2) . ?
O3 C7 1.423(2) . ?
O3 C8 1.424(2) . ?
O4 C10 1.425(2) . ?
O4 C9 1.432(2) . ?
N1 C1 1.338(2) . ?
N1 C11 1.477(2) . ?
N1 C2 1.482(2) . ?
C2 C3 1.507(3) . ?
C4 C5 1.502(3) . ?
C6 C7 1.507(3) . ?
C8 C9 1.503(3) . ?
C10 C11 1.525(2) . ?
N2 C12 1.130(3) . ?
C12 C13 1.445(4) . ?
